data_7119073
loop_
_publ_author_name
'Rong-Guo Shi'
'Xiao-Hua Wang'
'Ruzhang Liu'
'Chao-Guo Yan'

_publ_section_title
;
 Two-carbon ring expansion of isatin: a convenient construction of a
 dibenzo[b,d]azepinone scaffold
;
_journal_name_full Chem.Commun.
_journal_page_first 6280
_journal_volume 52
_journal_year 2016
_chemical_absolute_configuration ad
_chemical_formula_moiety 'C26 H17 N O5'
_chemical_formula_sum 'C26 H17 N O5'
_chemical_formula_weight 423.41
_chemical_name_systematic
; 
 ? 
;
_space_group_IT_number 19
_symmetry_cell_setting orthorhombic
_symmetry_space_group_name_Hall 'P 2ac 2ab'
_symmetry_space_group_name_H-M 'P 21 21 21'
_atom_sites_solution_hydrogens geom
_atom_sites_solution_primary direct
_atom_sites_solution_secondary difmap
_audit_block_doi 10.5517/cc1kkpwp
_audit_creation_method SHELXL-97
_audit_update_record
;
2016-01-13 deposited with the CCDC.
2016-04-04 downloaded from the CCDC.
;
_cell_angle_alpha 90.00
_cell_angle_beta 90.00
_cell_angle_gamma 90.00
_cell_formula_units_Z 8
_cell_length_a 11.2312(12)
_cell_length_b 16.239(2)
_cell_length_c 22.524(2)
_cell_measurement_reflns_used 9832
_cell_measurement_temperature 296(2)
_cell_measurement_theta_max 25.20
_cell_measurement_theta_min 2.20
_cell_volume 4108.0(8)
_computing_cell_refinement 'Bruker SMART'
_computing_data_collection 'Bruker SMART'
_computing_data_reduction 'Bruker SAINT'
_computing_molecular_graphics 'Bruker SHELXTL'
_computing_publication_material 'Bruker SHELXTL'
_computing_structure_refinement 'SHELXL-97 (Sheldrick, 2008)'
_computing_structure_solution 'SHELXS-97 (Sheldrick, 2008)'
_diffrn_ambient_temperature 296(2)
_diffrn_measured_fraction_theta_full 0.996
_diffrn_measured_fraction_theta_max 0.996
_diffrn_measurement_device_type 'CCD area detector'
_diffrn_measurement_method 'phi and omega scans'
_diffrn_radiation_monochromator graphite
_diffrn_radiation_source 'fine-focus sealed tube'
_diffrn_radiation_type MoK\a
_diffrn_radiation_wavelength 0.71073
_diffrn_reflns_av_R_equivalents 0.0574
_diffrn_reflns_av_sigmaI/netI 0.0769
_diffrn_reflns_limit_h_max 14
_diffrn_reflns_limit_h_min -14
_diffrn_reflns_limit_k_max 18
_diffrn_reflns_limit_k_min -21
_diffrn_reflns_limit_l_max 29
_diffrn_reflns_limit_l_min -27
_diffrn_reflns_number 37605
_diffrn_reflns_theta_full 27.57
_diffrn_reflns_theta_max 27.57
_diffrn_reflns_theta_min 1.55
_exptl_absorpt_coefficient_mu 0.096
_exptl_absorpt_correction_T_max 0.977
_exptl_absorpt_correction_T_min 0.970
_exptl_absorpt_correction_type multi-scan
_exptl_absorpt_process_details sadabs
_exptl_crystal_colour yellow
_exptl_crystal_density_diffrn 1.369
_exptl_crystal_density_method 'not measured'
_exptl_crystal_description bolock
_exptl_crystal_F_000 1760
_exptl_crystal_size_max 0.32
_exptl_crystal_size_mid 0.28
_exptl_crystal_size_min 0.24
_refine_diff_density_max 0.161
_refine_diff_density_min -0.200
_refine_diff_density_rms 0.043
_refine_ls_abs_structure_details 'Flack H D (1983), Acta Cryst. A39, 876-881'
_refine_ls_abs_structure_Flack 0.2(7)
_refine_ls_extinction_method none
_refine_ls_goodness_of_fit_ref 1.014
_refine_ls_hydrogen_treatment constr
_refine_ls_matrix_type full
_refine_ls_number_parameters 579
_refine_ls_number_reflns 9409
_refine_ls_number_restraints 0
_refine_ls_restrained_S_all 1.014
_refine_ls_R_factor_all 0.1101
_refine_ls_R_factor_gt 0.0501
_refine_ls_shift/su_max 0.000
_refine_ls_shift/su_mean 0.000
_refine_ls_structure_factor_coef Fsqd
_refine_ls_weighting_details 'calc w=1/[\s^2^(Fo^2^)+(0.0445P)^2^+0.0000P] where P=(Fo^2^+2Fc^2^)/3'
_refine_ls_weighting_scheme calc
_refine_ls_wR_factor_gt 0.0828
_refine_ls_wR_factor_ref 0.0967
_reflns_number_gt 5844
_reflns_number_total 9409
_reflns_threshold_expression >2sigma(I)
_cod_data_source_file c6cc00525j2.cif
_cod_data_source_block 1e
_cod_database_code 7119073

loop_
_symmetry_equiv_pos_as_xyz
'x, y, z'
'-x+1/2, -y, z+1/2'
'-x, y+1/2, -z+1/2'
'x+1/2, -y+1/2, -z'

loop_
_atom_site_label
_atom_site_type_symbol
_atom_site_fract_x
_atom_site_fract_y
_atom_site_fract_z
_atom_site_U_iso_or_equiv
_atom_site_adp_type
_atom_site_occupancy
_atom_site_symmetry_multiplicity
_atom_site_calc_flag
_atom_site_refinement_flags
_atom_site_disorder_assembly
_atom_site_disorder_group
C1 C 0.95945(19) 0.75043(12) 0.59474(9) 0.0341(5) Uani 1 1 d . . .
C2 C 1.0409(2) 0.80681(14) 0.57188(9) 0.0452(6) Uani 1 1 d . . .
H2A H 1.1173 0.8097 0.5876 0.054 Uiso 1 1 calc R . .
C3 C 1.0087(2) 0.85821(14) 0.52612(10) 0.0523(7) Uani 1 1 d . . .
H3 H 1.0634 0.8955 0.5107 0.063 Uiso 1 1 calc R . .
C4 C 0.8945(2) 0.85426(14) 0.50298(10) 0.0482(6) Uani 1 1 d . . .
H4 H 0.8731 0.8888 0.4718 0.058 Uiso 1 1 calc R . .
C5 C 0.8128(2) 0.79983(13) 0.52567(9) 0.0402(5) Uani 1 1 d . . .
H5 H 0.7364 0.7980 0.5098 0.048 Uiso 1 1 calc R . .
C6 C 0.84319(18) 0.74689(12) 0.57261(8) 0.0308(5) Uani 1 1 d . . .
C7 C 0.98261(17) 0.62123(14) 0.65242(9) 0.0336(5) Uani 1 1 d . . .
C8 C 0.89960(17) 0.57640(12) 0.61036(9) 0.0314(5) Uani 1 1 d . . .
H8 H 0.8936 0.5195 0.6245 0.038 Uiso 1 1 calc R . .
C9 C 0.95082(19) 0.57272(12) 0.54684(9) 0.0352(5) Uani 1 1 d . . .
C10 C 0.87116(18) 0.54416(12) 0.49882(9) 0.0338(5) Uani 1 1 d . . .
C11 C 0.8880(2) 0.57568(13) 0.44214(9) 0.0408(6) Uani 1 1 d . . .
H11 H 0.9493 0.6131 0.4356 0.049 Uiso 1 1 calc R . .
C12 C 0.81619(19) 0.55289(13) 0.39554(9) 0.0416(5) Uani 1 1 d . . .
H12 H 0.8275 0.5758 0.3581 0.050 Uiso 1 1 calc R . .
C13 C 0.72681(19) 0.49555(14) 0.40479(9) 0.0395(5) Uani 1 1 d . . .
C14 C 0.6564(2) 0.50958(16) 0.30507(10) 0.0601(7) Uani 1 1 d . . .
H14A H 0.6415 0.5674 0.3098 0.090 Uiso 1 1 calc R . .
H14B H 0.5979 0.4863 0.2789 0.090 Uiso 1 1 calc R . .
H14C H 0.7343 0.5017 0.2885 0.090 Uiso 1 1 calc R . .
C15 C 0.7114(2) 0.46085(13) 0.46030(9) 0.0425(5) Uani 1 1 d . . .
H15 H 0.6535 0.4207 0.4661 0.051 Uiso 1 1 calc R . .
C16 C 0.78160(19) 0.48571(13) 0.50701(9) 0.0407(5) Uani 1 1 d . . .
H16 H 0.7692 0.4633 0.5445 0.049 Uiso 1 1 calc R . .
C17 C 0.77647(17) 0.61399(12) 0.61574(8) 0.0290(5) Uani 1 1 d . . .
C18 C 0.68436(19) 0.56078(13) 0.64311(9) 0.0351(5) Uani 1 1 d . . .
C19 C 0.56158(18) 0.59236(14) 0.64845(9) 0.0369(5) Uani 1 1 d . . .
C20 C 0.4708(2) 0.54194(16) 0.66968(11) 0.0543(6) Uani 1 1 d . . .
H20 H 0.4874 0.4882 0.6814 0.065 Uiso 1 1 calc R . .
C21 C 0.3559(2) 0.57199(18) 0.67328(12) 0.0611(7) Uani 1 1 d . . .
H21 H 0.2949 0.5381 0.6868 0.073 Uiso 1 1 calc R . .
C22 C 0.3314(2) 0.65161(17) 0.65698(10) 0.0541(7) Uani 1 1 d . . .
H22 H 0.2537 0.6711 0.6592 0.065 Uiso 1 1 calc R . .
C23 C 0.42037(19) 0.70277(16) 0.63753(9) 0.0448(6) Uani 1 1 d . . .
H23 H 0.4034 0.7572 0.6278 0.054 Uiso 1 1 calc R . .
C24 C 0.53596(19) 0.67309(13) 0.63243(8) 0.0344(5) Uani 1 1 d . . .
C25 C 0.63099(19) 0.72774(14) 0.60965(9) 0.0359(5) Uani 1 1 d . . .
C26 C 0.75276(17) 0.69221(13) 0.59888(8) 0.0306(5) Uani 1 1 d . . .
C27 C 0.26760(19) 0.37273(13) 0.32915(9) 0.0377(5) Uani 1 1 d . . .
C28 C 0.3370(2) 0.43066(15) 0.35744(11) 0.0603(7) Uani 1 1 d . . .
H28 H 0.4170 0.4358 0.3475 0.072 Uiso 1 1 calc R . .
C29 C 0.2889(3) 0.48088(19) 0.40025(13) 0.0785(9) Uani 1 1 d . . .
H29 H 0.3360 0.5207 0.4184 0.094 Uiso 1 1 calc R . .
C30 C 0.1721(3) 0.47262(18) 0.41624(13) 0.0729(8) Uani 1 1 d . . .
H30 H 0.1405 0.5057 0.4460 0.088 Uiso 1 1 calc R . .
C31 C 0.1017(2) 0.41588(15) 0.38853(11) 0.0547(7) Uani 1 1 d . . .
H31 H 0.0222 0.4113 0.3997 0.066 Uiso 1 1 calc R . .
C32 C 0.14597(19) 0.36413(13) 0.34359(9) 0.0383(5) Uani 1 1 d . . .
C33 C 0.31234(18) 0.24701(13) 0.27132(9) 0.0301(5) Uani 1 1 d . . .
C34 C 0.22867(17) 0.19807(13) 0.30988(8) 0.0327(5) Uani 1 1 d . . .
H34 H 0.2322 0.1410 0.2958 0.039 Uiso 1 1 calc R . .
C35 C 0.25661(19) 0.19579(13) 0.37682(9) 0.0375(5) Uani 1 1 d . . .
C36 C 0.38204(19) 0.18580(13) 0.39577(9) 0.0384(5) Uani 1 1 d . . .
C37 C 0.4651(2) 0.14269(14) 0.36246(10) 0.0422(6) Uani 1 1 d . . .
H37 H 0.4434 0.1219 0.3255 0.051 Uiso 1 1 calc R . .
C38 C 0.5792(2) 0.13007(15) 0.38310(11) 0.0521(6) Uani 1 1 d . . .
H38 H 0.6331 0.0993 0.3610 0.062 Uiso 1 1 calc R . .
C39 C 0.6125(2) 0.16329(17) 0.43657(12) 0.0586(7) Uani 1 1 d . . .
C40 C 0.8098(3) 0.1084(3) 0.42972(18) 0.1306(16) Uani 1 1 d . . .
H40A H 0.7791 0.0537 0.4244 0.196 Uiso 1 1 calc R . .
H40B H 0.8819 0.1061 0.4526 0.196 Uiso 1 1 calc R . .
H40C H 0.8261 0.1325 0.3917 0.196 Uiso 1 1 calc R . .
C41 C 0.5312(3) 0.20741(17) 0.47011(12) 0.0692(8) Uani 1 1 d . . .
H41 H 0.5543 0.2307 0.5060 0.083 Uiso 1 1 calc R . .
C42 C 0.4167(2) 0.21671(16) 0.45038(11) 0.0571(7) Uani 1 1 d . . .
H42 H 0.3615 0.2441 0.4740 0.069 Uiso 1 1 calc R . .
C43 C 0.10481(18) 0.22861(13) 0.29703(8) 0.0329(5) Uani 1 1 d . . .
C44 C 0.0292(2) 0.17283(15) 0.26123(9) 0.0395(5) Uani 1 1 d . . .
C45 C -0.0999(2) 0.19137(17) 0.25685(9) 0.0479(6) Uani 1 1 d . . .
C46 C -0.1768(2) 0.13410(19) 0.23248(11) 0.0655(8) Uani 1 1 d . . .
H46 H -0.1481 0.0847 0.2173 0.079 Uiso 1 1 calc R . .
C47 C -0.2986(3) 0.1520(3) 0.23122(14) 0.0849(10) Uani 1 1 d . . .
H47 H -0.3518 0.1143 0.2152 0.102 Uiso 1 1 calc R . .
C48 C -0.3395(3) 0.2251(3) 0.25363(15) 0.0857(11) Uani 1 1 d . . .
H48 H -0.4209 0.2357 0.2536 0.103 Uiso 1 1 calc R . .
C49 C -0.2632(2) 0.2831(2) 0.27607(12) 0.0693(8) Uani 1 1 d . . .
H49 H -0.2922 0.3332 0.2899 0.083 Uiso 1 1 calc R . .
C50 C -0.1418(2) 0.26618(17) 0.27799(10) 0.0494(6) Uani 1 1 d . . .
C51 C -0.0571(2) 0.32997(17) 0.29974(10) 0.0492(6) Uani 1 1 d . . .
C52 C 0.06809(17) 0.30447(14) 0.31380(9) 0.0366(5) Uani 1 1 d . . .
N1 N 0.99936(14) 0.70189(11) 0.64279(7) 0.0356(4) Uani 1 1 d . . .
H1 H 1.0398 0.7275 0.6694 0.043 Uiso 1 1 calc R . .
N2 N 0.32343(15) 0.32725(10) 0.28332(7) 0.0349(4) Uani 1 1 d . . .
H2 H 0.3702 0.3546 0.2604 0.042 Uiso 1 1 calc R . .
O1 O 1.02902(13) 0.58580(9) 0.69494(6) 0.0462(4) Uani 1 1 d . . .
O2 O 1.05393(14) 0.59215(10) 0.53822(7) 0.0511(4) Uani 1 1 d . . .
O3 O 0.64985(14) 0.46980(10) 0.36169(6) 0.0512(4) Uani 1 1 d . . .
O4 O 0.70961(14) 0.49143(10) 0.65924(8) 0.0584(5) Uani 1 1 d . . .
O5 O 0.61242(14) 0.80067(10) 0.60156(7) 0.0560(4) Uani 1 1 d . . .
O6 O 0.36436(12) 0.21499(8) 0.22894(6) 0.0392(4) Uani 1 1 d . . .
O7 O 0.17599(15) 0.19937(11) 0.41246(7) 0.0576(5) Uani 1 1 d . . .
O8 O 0.72454(18) 0.15705(14) 0.46007(9) 0.0911(7) Uani 1 1 d . . .
O9 O 0.07288(15) 0.11273(11) 0.23709(7) 0.0585(5) Uani 1 1 d . . .
O10 O -0.08920(16) 0.40124(13) 0.30493(9) 0.0766(6) Uani 1 1 d . . .

loop_
_atom_site_aniso_label
_atom_site_aniso_U_11
_atom_site_aniso_U_22
_atom_site_aniso_U_33
_atom_site_aniso_U_23
_atom_site_aniso_U_13
_atom_site_aniso_U_12
C1 0.0363(13) 0.0339(12) 0.0320(11) -0.0037(10) -0.0003(10) -0.0028(10)
C2 0.0416(14) 0.0457(15) 0.0483(14) -0.0025(12) 0.0017(11) -0.0103(12)
C3 0.0669(18) 0.0434(15) 0.0466(14) 0.0024(12) 0.0106(14) -0.0173(13)
C4 0.0751(19) 0.0381(14) 0.0314(12) 0.0012(10) 0.0062(13) 0.0018(13)
C5 0.0495(14) 0.0363(13) 0.0347(12) 0.0001(10) -0.0035(11) -0.0002(11)
C6 0.0341(12) 0.0292(12) 0.0292(11) -0.0032(9) -0.0009(10) -0.0012(10)
C7 0.0227(11) 0.0438(15) 0.0344(12) -0.0004(10) 0.0005(9) 0.0026(10)
C8 0.0264(11) 0.0318(12) 0.0361(12) -0.0006(9) -0.0002(9) 0.0004(9)
C9 0.0328(14) 0.0327(13) 0.0400(13) -0.0039(9) 0.0027(10) 0.0010(10)
C10 0.0335(12) 0.0310(12) 0.0370(12) -0.0025(10) 0.0019(10) 0.0017(10)
C11 0.0421(13) 0.0405(14) 0.0398(13) 0.0000(10) 0.0071(11) -0.0080(11)
C12 0.0458(14) 0.0464(14) 0.0325(12) 0.0018(10) 0.0017(11) -0.0083(12)
C13 0.0379(13) 0.0416(14) 0.0389(13) -0.0034(10) -0.0034(11) -0.0002(11)
C14 0.0666(17) 0.0674(18) 0.0464(15) 0.0065(13) -0.0170(13) -0.0052(14)
C15 0.0429(13) 0.0417(13) 0.0427(14) 0.0017(11) -0.0020(11) -0.0128(11)
C16 0.0457(14) 0.0404(13) 0.0360(12) 0.0053(10) 0.0036(11) -0.0050(11)
C17 0.0293(11) 0.0310(12) 0.0266(10) -0.0027(9) -0.0024(9) 0.0021(9)
C18 0.0352(13) 0.0339(13) 0.0363(12) 0.0010(10) 0.0015(10) 0.0013(10)
C19 0.0282(12) 0.0445(14) 0.0379(12) -0.0007(10) 0.0037(9) -0.0006(10)
C20 0.0440(15) 0.0536(16) 0.0651(16) 0.0049(13) 0.0127(13) -0.0011(13)
C21 0.0375(16) 0.081(2) 0.0652(17) -0.0044(15) 0.0159(13) -0.0083(14)
C22 0.0326(14) 0.078(2) 0.0514(15) -0.0061(14) 0.0058(12) 0.0083(13)
C23 0.0370(14) 0.0589(16) 0.0387(13) -0.0041(12) 0.0005(10) 0.0115(12)
C24 0.0296(12) 0.0456(14) 0.0280(11) -0.0057(10) -0.0023(9) 0.0028(10)
C25 0.0373(13) 0.0387(14) 0.0318(12) -0.0025(10) -0.0063(10) 0.0059(11)
C26 0.0287(12) 0.0348(13) 0.0284(10) -0.0037(9) -0.0060(9) 0.0016(10)
C27 0.0374(14) 0.0382(13) 0.0375(12) -0.0033(10) 0.0035(11) -0.0018(10)
C28 0.0482(15) 0.0628(18) 0.0699(18) -0.0250(14) 0.0060(13) -0.0168(13)
C29 0.074(2) 0.076(2) 0.085(2) -0.0467(17) 0.0042(17) -0.0180(17)
C30 0.076(2) 0.070(2) 0.0725(19) -0.0345(16) 0.0145(16) -0.0005(17)
C31 0.0497(15) 0.0583(17) 0.0561(15) -0.0089(13) 0.0140(13) 0.0073(13)
C32 0.0390(14) 0.0360(13) 0.0400(12) -0.0020(10) 0.0034(11) 0.0022(10)
C33 0.0248(11) 0.0345(13) 0.0309(12) -0.0009(10) -0.0002(9) 0.0022(10)
C34 0.0316(12) 0.0342(12) 0.0324(11) -0.0016(10) 0.0040(9) 0.0007(10)
C35 0.0427(14) 0.0377(13) 0.0320(11) 0.0022(10) 0.0073(11) -0.0005(10)
C36 0.0400(14) 0.0417(13) 0.0337(12) 0.0052(10) -0.0025(10) -0.0007(11)
C37 0.0413(14) 0.0495(14) 0.0358(13) 0.0017(10) -0.0022(11) 0.0028(11)
C38 0.0458(16) 0.0619(17) 0.0484(15) -0.0001(13) -0.0011(12) 0.0122(12)
C39 0.0489(17) 0.0720(19) 0.0550(16) -0.0035(14) -0.0147(14) 0.0051(14)
C40 0.072(2) 0.199(4) 0.121(3) -0.045(3) -0.031(2) 0.060(3)
C41 0.0683(19) 0.086(2) 0.0528(16) -0.0230(15) -0.0210(15) 0.0131(17)
C42 0.0569(17) 0.0719(18) 0.0425(14) -0.0107(13) -0.0057(13) 0.0096(14)
C43 0.0283(12) 0.0414(13) 0.0289(11) 0.0038(9) 0.0034(9) -0.0032(10)
C44 0.0410(14) 0.0473(15) 0.0302(12) 0.0037(11) 0.0032(10) -0.0066(11)
C45 0.0365(14) 0.0709(19) 0.0363(13) 0.0142(12) -0.0042(11) -0.0149(13)
C46 0.058(2) 0.088(2) 0.0500(16) 0.0083(14) -0.0122(14) -0.0288(16)
C47 0.053(2) 0.129(3) 0.073(2) 0.028(2) -0.0219(16) -0.042(2)
C48 0.0409(18) 0.130(3) 0.086(2) 0.047(2) -0.0151(17) -0.014(2)
C49 0.0353(16) 0.091(2) 0.082(2) 0.0369(17) -0.0013(14) -0.0008(15)
C50 0.0300(14) 0.0697(19) 0.0485(14) 0.0219(13) -0.0011(11) -0.0018(13)
C51 0.0337(14) 0.0588(18) 0.0551(15) 0.0101(13) 0.0043(11) 0.0078(13)
C52 0.0267(12) 0.0444(14) 0.0386(12) 0.0042(11) 0.0066(9) 0.0022(10)
N1 0.0333(10) 0.0385(12) 0.0350(10) -0.0035(9) -0.0082(8) -0.0030(8)
N2 0.0330(10) 0.0366(11) 0.0352(10) -0.0018(8) 0.0073(8) -0.0065(8)
O1 0.0415(9) 0.0531(10) 0.0440(9) 0.0081(8) -0.0136(8) -0.0001(7)
O2 0.0302(9) 0.0717(11) 0.0513(10) -0.0145(8) 0.0077(7) -0.0076(8)
O3 0.0506(10) 0.0604(11) 0.0425(9) 0.0029(8) -0.0087(8) -0.0139(8)
O4 0.0504(10) 0.0415(10) 0.0834(12) 0.0218(9) 0.0204(9) 0.0065(8)
O5 0.0483(10) 0.0405(11) 0.0792(12) 0.0076(9) 0.0003(9) 0.0131(8)
O6 0.0382(9) 0.0417(9) 0.0378(8) -0.0021(7) 0.0118(7) 0.0012(7)
O7 0.0497(11) 0.0852(13) 0.0381(9) 0.0081(9) 0.0121(8) 0.0094(9)
O8 0.0602(14) 0.1297(19) 0.0833(15) -0.0238(13) -0.0307(12) 0.0248(13)
O9 0.0584(11) 0.0605(12) 0.0566(11) -0.0139(9) -0.0047(9) -0.0078(10)
O10 0.0507(12) 0.0675(13) 0.1117(16) 0.0002(12) -0.0054(10) 0.0230(10)

loop_
_atom_type_symbol
_atom_type_description
_atom_type_scat_dispersion_real
_atom_type_scat_dispersion_imag
_atom_type_scat_source
C C 0.0033 0.0016 'International Tables Vol C Tables 4.2.6.8 and 6.1.1.4'
H H 0.0000 0.0000 'International Tables Vol C Tables 4.2.6.8 and 6.1.1.4'
N N 0.0061 0.0033 'International Tables Vol C Tables 4.2.6.8 and 6.1.1.4'
O O 0.0106 0.0060 'International Tables Vol C Tables 4.2.6.8 and 6.1.1.4'

loop_
_geom_angle_atom_site_label_1
_geom_angle_atom_site_label_2
_geom_angle_atom_site_label_3
_geom_angle
_geom_angle_site_symmetry_1
_geom_angle_site_symmetry_3
C2 C1 C6 120.54(19) . .
C2 C1 N1 116.23(19) . .
C6 C1 N1 123.14(18) . .
C3 C2 C1 120.2(2) . .
C3 C2 H2A 119.9 . .
C1 C2 H2A 119.9 . .
C2 C3 C4 119.8(2) . .
C2 C3 H3 120.1 . .
C4 C3 H3 120.1 . .
C5 C4 C3 120.6(2) . .
C5 C4 H4 119.7 . .
C3 C4 H4 119.7 . .
C4 C5 C6 120.8(2) . .
C4 C5 H5 119.6 . .
C6 C5 H5 119.6 . .
C1 C6 C5 118.04(19) . .
C1 C6 C26 121.68(17) . .
C5 C6 C26 120.23(19) . .
O1 C7 N1 121.47(19) . .
O1 C7 C8 121.4(2) . .
N1 C7 C8 117.03(18) . .
C7 C8 C17 108.53(16) . .
C7 C8 C9 111.65(16) . .
C17 C8 C9 115.44(17) . .
C7 C8 H8 106.9 . .
C17 C8 H8 106.9 . .
C9 C8 H8 106.9 . .
O2 C9 C10 122.76(19) . .
O2 C9 C8 119.53(19) . .
C10 C9 C8 117.71(18) . .
C11 C10 C16 118.07(19) . .
C11 C10 C9 118.34(19) . .
C16 C10 C9 123.57(19) . .
C12 C11 C10 121.5(2) . .
C12 C11 H11 119.2 . .
C10 C11 H11 119.2 . .
C11 C12 C13 119.43(19) . .
C11 C12 H12 120.3 . .
C13 C12 H12 120.3 . .
O3 C13 C15 116.03(19) . .
O3 C13 C12 123.90(19) . .
C15 C13 C12 120.1(2) . .
O3 C14 H14A 109.5 . .
O3 C14 H14B 109.5 . .
H14A C14 H14B 109.5 . .
O3 C14 H14C 109.5 . .
H14A C14 H14C 109.5 . .
H14B C14 H14C 109.5 . .
C16 C15 C13 120.0(2) . .
C16 C15 H15 120.0 . .
C13 C15 H15 120.0 . .
C15 C16 C10 120.8(2) . .
C15 C16 H16 119.6 . .
C10 C16 H16 119.6 . .
C26 C17 C18 121.81(18) . .
C26 C17 C8 122.35(18) . .
C18 C17 C8 115.79(17) . .
O4 C18 C19 121.0(2) . .
O4 C18 C17 120.07(19) . .
C19 C18 C17 118.90(18) . .
C24 C19 C20 119.5(2) . .
C24 C19 C18 120.00(19) . .
C20 C19 C18 120.5(2) . .
C21 C20 C19 119.7(2) . .
C21 C20 H20 120.1 . .
C19 C20 H20 120.1 . .
C22 C21 C20 120.3(2) . .
C22 C21 H21 119.9 . .
C20 C21 H21 119.9 . .
C23 C22 C21 120.7(2) . .
C23 C22 H22 119.6 . .
C21 C22 H22 119.6 . .
C22 C23 C24 119.8(2) . .
C22 C23 H23 120.1 . .
C24 C23 H23 120.1 . .
C23 C24 C19 119.9(2) . .
C23 C24 C25 119.6(2) . .
C19 C24 C25 120.43(19) . .
O5 C25 C24 120.81(19) . .
O5 C25 C26 120.4(2) . .
C24 C25 C26 118.79(18) . .
C17 C26 C6 122.90(18) . .
C17 C26 C25 119.61(18) . .
C6 C26 C25 117.42(18) . .
C28 C27 C32 120.6(2) . .
C28 C27 N2 116.3(2) . .
C32 C27 N2 123.03(19) . .
C29 C28 C27 120.5(2) . .
C29 C28 H28 119.7 . .
C27 C28 H28 119.7 . .
C30 C29 C28 120.3(3) . .
C30 C29 H29 119.9 . .
C28 C29 H29 119.9 . .
C31 C30 C29 120.1(3) . .
C31 C30 H30 120.0 . .
C29 C30 H30 120.0 . .
C30 C31 C32 121.9(2) . .
C30 C31 H31 119.1 . .
C32 C31 H31 119.1 . .
C31 C32 C27 116.7(2) . .
C31 C32 C52 120.8(2) . .
C27 C32 C52 122.48(19) . .
O6 C33 N2 121.55(19) . .
O6 C33 C34 121.27(18) . .
N2 C33 C34 117.11(18) . .
C43 C34 C33 106.97(16) . .
C43 C34 C35 112.61(16) . .
C33 C34 C35 116.74(17) . .
C43 C34 H34 106.6 . .
C33 C34 H34 106.6 . .
C35 C34 H34 106.6 . .
O7 C35 C36 121.68(18) . .
O7 C35 C34 119.68(19) . .
C36 C35 C34 118.60(18) . .
C42 C36 C37 118.3(2) . .
C42 C36 C35 119.0(2) . .
C37 C36 C35 122.62(19) . .
C38 C37 C36 121.2(2) . .
C38 C37 H37 119.4 . .
C36 C37 H37 119.4 . .
C39 C38 C37 119.4(2) . .
C39 C38 H38 120.3 . .
C37 C38 H38 120.3 . .
O8 C39 C38 124.1(2) . .
O8 C39 C41 115.7(2) . .
C38 C39 C41 120.2(2) . .
O8 C40 H40A 109.5 . .
O8 C40 H40B 109.5 . .
H40A C40 H40B 109.5 . .
O8 C40 H40C 109.5 . .
H40A C40 H40C 109.5 . .
H40B C40 H40C 109.5 . .
C42 C41 C39 120.0(2) . .
C42 C41 H41 120.0 . .
C39 C41 H41 120.0 . .
C41 C42 C36 120.8(2) . .
C41 C42 H42 119.6 . .
C36 C42 H42 119.6 . .
C52 C43 C44 122.30(19) . .
C52 C43 C34 121.88(18) . .
C44 C43 C34 115.68(19) . .
O9 C44 C43 120.1(2) . .
O9 C44 C45 121.7(2) . .
C43 C44 C45 118.2(2) . .
C46 C45 C50 120.9(2) . .
C46 C45 C44 120.0(3) . .
C50 C45 C44 119.1(2) . .
C45 C46 C47 118.6(3) . .
C45 C46 H46 120.7 . .
C47 C46 H46 120.7 . .
C48 C47 C46 120.1(3) . .
C48 C47 H47 120.0 . .
C46 C47 H47 120.0 . .
C49 C48 C47 121.4(3) . .
C49 C48 H48 119.3 . .
C47 C48 H48 119.3 . .
C48 C49 C50 119.3(3) . .
C48 C49 H49 120.3 . .
C50 C49 H49 120.3 . .
C45 C50 C49 119.6(3) . .
C45 C50 C51 120.4(2) . .
C49 C50 C51 119.9(3) . .
O10 C51 C50 120.2(2) . .
O10 C51 C52 121.3(2) . .
C50 C51 C52 118.5(2) . .
C43 C52 C32 123.16(19) . .
C43 C52 C51 118.6(2) . .
C32 C52 C51 118.2(2) . .
C7 N1 C1 128.65(17) . .
C7 N1 H1 115.7 . .
C1 N1 H1 115.7 . .
C33 N2 C27 127.95(18) . .
C33 N2 H2 116.0 . .
C27 N2 H2 116.0 . .
C13 O3 C14 117.54(17) . .
C39 O8 C40 118.4(2) . .

loop_
_geom_bond_atom_site_label_1
_geom_bond_atom_site_label_2
_geom_bond_distance
_geom_bond_site_symmetry_2
C1 C2 1.393(3) .
C1 C6 1.399(3) .
C1 N1 1.412(3) .
C2 C3 1.375(3) .
C2 H2A 0.9300 .
C3 C4 1.385(3) .
C3 H3 0.9300 .
C4 C5 1.373(3) .
C4 H4 0.9300 .
C5 C6 1.405(3) .
C5 H5 0.9300 .
C6 C26 1.473(3) .
C7 O1 1.233(2) .
C7 N1 1.341(3) .
C7 C8 1.515(3) .
C8 C17 1.517(3) .
C8 C9 1.543(3) .
C8 H8 0.9800 .
C9 O2 1.216(2) .
C9 C10 1.478(3) .
C10 C11 1.388(3) .
C10 C16 1.395(3) .
C11 C12 1.375(3) .
C11 H11 0.9300 .
C12 C13 1.385(3) .
C12 H12 0.9300 .
C13 O3 1.365(2) .
C13 C15 1.382(3) .
C14 O3 1.431(3) .
C14 H14A 0.9600 .
C14 H14B 0.9600 .
C14 H14C 0.9600 .
C15 C16 1.375(3) .
C15 H15 0.9300 .
C16 H16 0.9300 .
C17 C26 1.352(3) .
C17 C18 1.482(3) .
C18 O4 1.217(2) .
C18 C19 1.476(3) .
C19 C24 1.390(3) .
C19 C20 1.392(3) .
C20 C21 1.382(3) .
C20 H20 0.9300 .
C21 C22 1.372(3) .
C21 H21 0.9300 .
C22 C23 1.371(3) .
C22 H22 0.9300 .
C23 C24 1.390(3) .
C23 H23 0.9300 .
C24 C25 1.480(3) .
C25 O5 1.216(2) .
C25 C26 1.504(3) .
C27 C28 1.378(3) .
C27 C32 1.411(3) .
C27 N2 1.416(3) .
C28 C29 1.374(3) .
C28 H28 0.9300 .
C29 C30 1.367(4) .
C29 H29 0.9300 .
C30 C31 1.365(4) .
C30 H30 0.9300 .
C31 C32 1.406(3) .
C31 H31 0.9300 .
C32 C52 1.468(3) .
C33 O6 1.234(2) .
C33 N2 1.336(3) .
C33 C34 1.506(3) .
C34 C43 1.505(3) .
C34 C35 1.540(3) .
C34 H34 0.9800 .
C35 O7 1.211(2) .
C35 C36 1.481(3) .
C36 C42 1.384(3) .
C36 C37 1.387(3) .
C37 C38 1.379(3) .
C37 H37 0.9300 .
C38 C39 1.372(3) .
C38 H38 0.9300 .
C39 O8 1.369(3) .
C39 C41 1.385(4) .
C40 O8 1.417(4) .
C40 H40A 0.9600 .
C40 H40B 0.9600 .
C40 H40C 0.9600 .
C41 C42 1.369(3) .
C41 H41 0.9300 .
C42 H42 0.9300 .
C43 C52 1.353(3) .
C43 C44 1.480(3) .
C44 O9 1.220(3) .
C44 C45 1.485(3) .
C45 C46 1.382(3) .
C45 C50 1.387(3) .
C46 C47 1.399(4) .
C46 H46 0.9300 .
C47 C48 1.369(5) .
C47 H47 0.9300 .
C48 C49 1.369(4) .
C48 H48 0.9300 .
C49 C50 1.391(3) .
C49 H49 0.9300 .
C50 C51 1.490(4) .
C51 O10 1.218(3) .
C51 C52 1.499(3) .
N1 H1 0.8600 .
N2 H2 0.8600 .

loop_
_geom_hbond_atom_site_label_D
_geom_hbond_atom_site_label_H
_geom_hbond_atom_site_label_A
_geom_hbond_distance_DH
_geom_hbond_distance_HA
_geom_hbond_distance_DA
_geom_hbond_angle_DHA
_geom_hbond_site_symmetry_A
N1 H1 O6 0.86 1.96 2.816(2) 178.5 2_665
N2 H2 O1 0.86 2.10 2.950(2) 172.2 2_664
